data_9015640
loop_
_publ_author_name
'Redfern, S. A. T.'
'Knight, K. S.'
'Henderson, C. M. B.'
'Wood, B. J.'

_publ_section_title
;
 Fe-Mn cation ordering in fayalite-tephroite (FexMn1-x)2SiO4 olivines:
 A neutron diffraction study
;
_journal_name_full 'Mineralogical Magazine'
_journal_page_first 607
_journal_page_last 615
_journal_paper_doi 10.1180/002646198548007
_journal_volume 62
_journal_year 1998
_chemical_compound_source Synthetic
_chemical_formula_sum 'Fe Mn O4 Si'
_chemical_name_mineral Fayalite
_space_group_IT_number 62
_symmetry_space_group_name_Hall '-P 2c 2ab'
_symmetry_space_group_name_H-M 'P b n m'
_cell_angle_alpha 90
_cell_angle_beta 90
_cell_angle_gamma 90
_cell_length_a 4.86184
_cell_length_b 10.58358
_cell_length_c 6.16950
_cell_formula_units_Z 4
_cell_volume 317.456
_database_code_amcsd 0019698
_exptl_crystal_density_diffrn 4.245
_cod_original_formula_sum '(Mn Fe) Si O4'
_cod_database_code 9015640

loop_
_space_group_symop_operation_xyz
x,y,z
x,y,1/2-z
-x,-y,1/2+z
1/2+x,1/2-y,1/2+z
1/2-x,1/2+y,1/2-z
1/2-x,1/2+y,z
1/2+x,1/2-y,-z
-x,-y,-z

loop_
_atom_site_label
_atom_site_fract_x
_atom_site_fract_y
_atom_site_fract_z
_atom_site_occupancy
_atom_site_U_iso_or_equiv
MnM1 0.00000 0.00000 0.00000 0.33400 0.00519
FeM1 0.00000 0.00000 0.00000 0.66600 0.00519
MnM2 0.97860 0.28240 0.25000 0.66600 0.00519
FeM2 0.97860 0.28240 0.25000 0.33400 0.00519
Si 0.42810 0.09610 0.25000 1.00000 0.00456
O1 0.76360 0.09220 0.25000 1.00000 0.00785
O2 0.21320 0.45360 0.25000 1.00000 0.00760
O3 0.28760 0.16380 0.03840 1.00000 0.00747

loop_
_cod_related_entry_id
_cod_related_entry_database
_cod_related_entry_code
1 AMCSD 0019698
